data_2008586
loop_
_publ_author_name
'Mar\'ia Jes\'us Di\'anez'
'Mar\'ia Dolores Estrada'
'Amparo L\'opez-Castro'
'Sime\'on P\'erez-Garrido'

_publ_section_title
;
 Study of a diastereoisomeric dihydrothiophene derivative at 150K
;
_journal_issue 6
_journal_name_full 'Acta Crystallographica Section C'
_journal_page_first 1020
_journal_page_last 1023
_journal_paper_doi 10.1107/S010827019900102X
_journal_volume 55
_journal_year 1999
_chemical_formula_moiety 'C41 H45 N3 O14 S'
_chemical_formula_sum 'C41 H45 N3 O14 S'
_chemical_formula_weight 835.88
_chemical_melting_point 465.0(10)
_chemical_name_systematic
1-(2R,3R)-5-(N-benzyl-N-methylamino)-2-[N-(4-methoxyphenyl)carbamoyl]-4-nitro-2-phenyl-2,3-dihydro-3-thienyl]-1,2,3,4,5-penta-O-acetyl-D-manno-pentitol
_space_group_IT_number 4
_symmetry_cell_setting monoclinic
_symmetry_space_group_name_Hall 'P 2yb'
_symmetry_space_group_name_H-M 'P 1 21 1'
_audit_creation_method PARSTCIF
_cell_angle_alpha 90.00
_cell_angle_beta 96.100(10)
_cell_angle_gamma 90.00
_cell_formula_units_Z 2.00
_cell_length_a 15.670(4)
_cell_length_b 10.556(2)
_cell_length_c 12.258(4)
_cell_measurement_reflns_used 25
_cell_measurement_temperature 150.0(10)
_cell_measurement_theta_max 11
_cell_measurement_theta_min 5
_cell_volume 2016.1(9)
_computing_cell_refinement 'SET4 (de Boer & Duisenberg, 1984) and CELDIM in CAD-4 Software'
_computing_data_collection 'CAD-4 Software (Enraf-Nonius, 1989)'
_computing_data_reduction 'XRAY76 System (Stewart et al., 1976)'
_computing_molecular_graphics 'PLATON94 (Spek, 1994)'
_computing_publication_material 'PARST (Nardelli, 1983b) and PARSTCIF (Nardelli, 1991)'
_computing_structure_refinement 'XRAY76 System'
_computing_structure_solution 'SIR92 (Altomare et al., 1994)'
_diffrn_ambient_temperature 150.0(10)
_diffrn_measurement_device 'Enraf-Nonius CAD-4'
_diffrn_measurement_method \w/2\q
_diffrn_radiation_monochromator graphite
_diffrn_radiation_source 'fine-focus sealed tube'
_diffrn_radiation_type 'Mo K\a'
_diffrn_radiation_wavelength 0.71073
_diffrn_reflns_av_R_equivalents 0.000
_diffrn_reflns_av_sigmaI/netI 0.023
_diffrn_reflns_limit_h_max 21
_diffrn_reflns_limit_h_min 0
_diffrn_reflns_limit_k_max 14
_diffrn_reflns_limit_k_min 0
_diffrn_reflns_limit_l_max 17
_diffrn_reflns_limit_l_min -17
_diffrn_reflns_number 6093
_diffrn_reflns_theta_max 29.83
_diffrn_reflns_theta_min 2.01
_diffrn_standards_decay_% none
_diffrn_standards_interval_time 120
_diffrn_standards_number 3
_exptl_absorpt_coefficient_mu 0.153
_exptl_absorpt_correction_type none
_exptl_crystal_colour yellow
_exptl_crystal_density_diffrn 1.3769
_exptl_crystal_description Prism
_exptl_crystal_F_000 880.0
_exptl_crystal_size_max 0.40
_exptl_crystal_size_mid 0.28
_exptl_crystal_size_min 0.24
_refine_diff_density_max 0.744
_refine_diff_density_min -0.412
_refine_ls_abs_structure_details 'Flack (1983)'
_refine_ls_abs_structure_Flack -0.01(7)
_refine_ls_extinction_method none
_refine_ls_goodness_of_fit_all 1.047
_refine_ls_goodness_of_fit_obs 1.054
_refine_ls_hydrogen_treatment 'not refined'
_refine_ls_matrix_type full
_refine_ls_number_parameters 712
_refine_ls_number_reflns 6093
_refine_ls_number_restraints 1
_refine_ls_restrained_S_all 1.047
_refine_ls_restrained_S_obs 1.054
_refine_ls_R_factor_all 0.047
_refine_ls_R_factor_obs .042
_refine_ls_shift/su_max 0.019
_refine_ls_shift/su_mean 0.001
_refine_ls_structure_factor_coef Fsqd
_refine_ls_weighting_details 'w = 1/[\s^2^(Fo^2^)+(0.0983P)^2^+0.0069P] where P=(Fo^2^+2Fc^2^)/3'
_refine_ls_weighting_scheme calc
_refine_ls_wR_factor_all 0.124
_refine_ls_wR_factor_obs .119
_reflns_number_observed 5603
_reflns_number_total 6093
_reflns_observed_criterion I>2\s(I)
_cod_data_source_file na1392.cif
_cod_data_source_block M3F
_cod_depositor_comments
;
 Changing the _atom_site_occupancy data item value from '.' to '1'
 for all fully occupied atom sites.

 Antanas Vaitkus,
 2017-02-10

The following automatic conversions were performed:
'_symmetry_cell_setting' value 'Monoclinic' changed to 'monoclinic'
according to '/home/saulius/struct/CIF-dictionaries/cif_core.dic'
dictionary named 'cif_core.dic' version 2.4.1 from 2010-06-29.

Automatic conversion script
Id: cif_fix_enum 1527 2010-12-29 10:47:43Z saulius 

The following automatic conversions were performed:

'_chemical_melting_point' value '464-466K' was changed to '465.0(10)'
- the average value was taken and precision was estimated.

Automatic conversion script
Id: cif_fix_values 1646 2011-03-28 12:23:43Z adriana 

The following automatic conversions were performed:

'_chemical_melting_point' value '464-466K' was changed to '465.0(10)'
- the average value was taken and precision was
estimated.

'_geom_hbond_publ_flag' value 'Y' changed to 'y'
according to /home/saulius/struct/CIF-dictionaries/cif_core.dic
dictionary named 'cif_core.dic' version 2.4.1 from 2010-06-29 (8
times).

Automatic conversion script
Id: cif_fix_values 1715 2011-07-08 13:25:40Z adriana 

The following automatic conversions were performed:

'_refine_ls_weighting_scheme' value 'calc w =
1/[\s^2^(Fo^2^)+(0.0983P)^2^+0.0069P] where P=(Fo^2^+2Fc^2^)/3' was
changed to 'calc'. New tag '_refine_ls_weighting_details' was
created. The value of the new tag was set to 'w =
1/[\s^2^(Fo^2^)+(0.0983P)^2^+0.0069P] where P=(Fo^2^+2Fc^2^)/3'.

Automatic conversion script
Id: cif_fix_values 3143 2015-03-26 13:38:13Z robertas 
;
_cod_original_cell_volume 2016.2(9)
_cod_original_sg_symbol_Hall 'P 2y1'
_cod_original_sg_symbol_H-M 'P 21'
_cod_original_formula_sum 'C41 H45 N3 O14 S1'
_cod_database_code 2008586

loop_
_symmetry_equiv_pos_as_xyz
'x, y, z'
'-x, y+1/2,-z'

loop_
_atom_site_label
_atom_site_fract_x
_atom_site_fract_y
_atom_site_fract_z
_atom_site_U_iso_or_equiv
_atom_site_adp_type
_atom_site_calc_flag
_atom_site_occupancy
_atom_site_disorder_group
_atom_site_type_symbol
S1 .30646(3) .84592(6) .12382(4) .01720(10) Uani . 1 . S
O61 .26340(10) .9793(2) -.14910(10) .0170(4) Uani . 1 . O
O91 .24020(10) .8740(2) -.49710(10) .0190(4) Uani . 1 . O
O81 .07590(10) .9403(2) -.32050(10) .0200(4) Uani . 1 . O
O71 .16110(10) .7030(2) -.27700(10) .0191(4) Uani . 1 . O
O32 .37790(10) .6768(2) -.2213(2) .0323(6) Uani . 1 . O
N3 .41190(10) .7181(2) -.1314(2) .0203(5) Uani . 1 . N
O62 .17280(10) 1.0673(2) -.0398(2) .0334(6) Uani . 1 . O
O51 .2623(2) .5199(2) -.0012(2) .0319(6) Uani . 1 . O
O82 .10680(10) 1.1487(2) -.2989(2) .0359(7) Uani . 1 . O
O55 .38900(10) .1136(2) .3423(2) .0294(5) Uani . 1 . O
N2 .46520(10) .8860(2) .0705(2) .0185(5) Uani . 1 . N
O92 .21540(10) .7384(2) -.6391(2) .0282(5) Uani . 1 . O
N5 .2541(2) .5731(2) .1765(2) .0234(6) Uani . 1 . N
O31 .49020(10) .7014(2) -.1023(2) .0254(5) Uani . 1 . O
O72 .24230(10) .6109(2) -.3972(2) .0288(5) Uani . 1 . O
C7 .20740(10) .8217(2) -.2760(2) .0150(5) Uani . 1 . C
C5 .23490(10) .7418(2) .0350(2) .0154(5) Uani . 1 . C
C24 .5417(2) .8099(3) .2470(2) .0222(6) Uani . 1 . C
O101 .12650(10) 1.0706(2) -.5623(2) .0363(6) Uani . 1 . O
C4 .26380(10) .7593(2) -.0823(2) .0147(4) Uani . 1 . C
C9 .15190(10) .8684(2) -.4722(2) .0191(6) Uani . 1 . C
C51 .25250(10) .5999(2) .0679(2) .0176(5) Uani . 1 . C
C58 .14070(10) .7707(2) .0449(2) .0167(5) Uani . 1 . C
C2 .38920(10) .8339(2) .0372(2) .0163(5) Uani . 1 . C
C3 .35930(10) .7769(2) -.0621(2) .0171(6) Uani . 1 . C
C8 .15990(10) .9174(2) -.3535(2) .0170(6) Uani . 1 . C
C71 .1918(2) .6019(2) -.3301(2) .0230(6) Uani . 1 . C
C6 .21610(10) .8623(2) -.1549(2) .0145(5) Uani . 1 . C
C81 .0575(2) 1.0630(3) -.2941(2) .0240(6) Uani . 1 . C
C53 .2526(2) .3390(3) .1811(2) .0268(7) Uani . 1 . C
C54 .2885(2) .2262(3) .2237(2) .0283(8) Uani . 1 . C
C55 .3561(2) .2286(3) .3069(2) .0251(8) Uani . 1 . C
C91 .2641(2) .7977(3) -.5762(2) .0208(6) Uani . 1 . C
O102 -.0025(2) 1.1504(3) -.5400(2) .0554(9) Uani . 1 . O
C61 .2357(2) 1.0745(2) -.0873(2) .0193(6) Uani . 1 . C
C52 .2842(2) .4544(2) .2218(2) .0221(6) Uani . 1 . C
C25 .5186(2) .6828(3) .2341(2) .0287(7) Uani . 1 . C
C511 -.0341(2) .8177(3) .0523(2) .0310(8) Uani . 1 . C
C59 .0789(2) .6995(3) -.0185(2) .0257(7) Uani . 1 . C
C56 .3865(2) .3439(3) .3501(2) .0340(8) Uani . 1 . C
C10 .0931(2) .9434(3) -.5537(2) .0291(7) Uani . 1 . C
C551 .4727(2) .1171(3) .4027(2) .0303(8) Uani . 1 . C
C22 .5259(2) .9255(3) -.0059(2) .0259(6) Uani . 1 . C
C23 .49020(10) .9137(2) .1865(2) .0206(6) Uani . 1 . C
C57 .3504(2) .4560(3) .3068(2) .0324(8) Uani . 1 . C
C62 .2934(2) 1.1857(3) -.0868(3) .0347(8) Uani . 1 . C
C29 .6131(2) .8436(4) .3203(2) .0322(8) Uani . 1 . C
C513 .11390(10) .8644(2) .1128(2) .0214(6) Uani . 1 . C
C26 .5664(2) .5896(3) .2939(3) .0404(10) Uani . 1 . C
C512 .0267(2) .8883(3) .1163(2) .0277(7) Uani . 1 . C
C92 .3595(2) .7994(3) -.5727(2) .0336(8) Uani . 1 . C
C510 -.0084(2) .7229(3) -.0154(2) .0321(8) Uani . 1 . C
C72 .1550(2) .4812(3) -.2911(3) .0358(9) Uani . 1 . C
C28 .6595(2) .7482(5) .3799(3) .0449(11) Uani . 1 . C
C27 .6367(2) .6233(4) .3669(3) .0456(10) Uani . 1 . C
C101 .0712(2) 1.1666(4) -.5560(3) .0400(9) Uani . 1 . C
C82 -.0311(2) 1.0712(3) -.2601(3) .0395(9) Uani . 1 . C
C102 .1138(3) 1.2898(4) -.5732(4) .0544(14) Uani . 1 . C
H5 .23360 .63860 .22670 .0237 Uiso calc 1 . H
H4 .24740 .68280 -.12860 .0148 Uiso calc 1 . H
H6 .15850 .87230 -.12740 .0158 Uiso calc 1 . H
H7 .26510 .81370 -.30390 .0165 Uiso calc 1 . H
H8 .19400 .99740 -.34930 .0182 Uiso calc 1 . H
H9 .12350 .78170 -.47840 .0200 Uiso calc 1 . H
H10A .03220 .94250 -.53530 .0296 Uiso calc 1 . H
H10B .08440 .89960 -.62740 .0296 Uiso calc 1 . H
H22A .53840 .84680 -.04960 .0273 Uiso calc 1 . H
H22B .49530 .98780 -.05660 .0273 Uiso calc 1 . H
H22C .58350 .96240 .01810 .0273 Uiso calc 1 . H
H23A .52080 .99650 .19520 .0212 Uiso calc 1 . H
H23B .43790 .93440 .22460 .0212 Uiso calc 1 . H
H25 .46720 .65780 .18170 .0304 Uiso calc 1 . H
H26 .54930 .49690 .28330 .0410 Uiso calc 1 . H
H27 .67120 .55630 .41070 .0463 Uiso calc 1 . H
H28 .71080 .77330 .43270 .0460 Uiso calc 1 . H
H29 .63050 .93490 .32970 .0341 Uiso calc 1 . H
H53 .20390 .33700 .12080 .0281 Uiso calc 1 . H
H54 .26500 .14180 .19420 .0289 Uiso calc 1 . H
H551A .51350 .15590 .35570 .0310 Uiso calc 1 . H
H551B .46900 .17150 .46960 .0310 Uiso calc 1 . H
H551C .49670 .03300 .42930 .0310 Uiso calc 1 . H
H56 .43230 .34480 .41360 .0342 Uiso calc 1 . H
H57 .37250 .53890 .33810 .0342 Uiso calc 1 . H
H59 .09790 .63050 -.06830 .0268 Uiso calc 1 . H
H62A .35310 1.15980 -.05620 .0365 Uiso calc 1 . H
H62B .29530 1.21620 -.16400 .0365 Uiso calc 1 . H
H62C .27380 1.25590 -.04140 .0365 Uiso calc 1 . H
H72A .17200 .47100 -.21060 .0381 Uiso calc 1 . H
H72B .09140 .48200 -.30610 .0381 Uiso calc 1 . H
H72C .17810 .40620 -.33030 .0381 Uiso calc 1 . H
H82A -.07440 1.04020 -.32120 .0412 Uiso calc 1 . H
H82B -.03590 1.01470 -.19400 .0412 Uiso calc 1 . H
H82C -.04590 1.15930 -.24060 .0412 Uiso calc 1 . H
H92A .38030 .88700 -.58520 .0334 Uiso calc 1 . H
H92B .38650 .76800 -.49960 .0334 Uiso calc 1 . H
H92C .37840 .74200 -.63160 .0334 Uiso calc 1 . H
H102A .16370 1.30230 -.51690 .0557 Uiso calc 1 . H
H102B .13570 1.29020 -.64870 .0557 Uiso calc 1 . H
H102C .07340 1.36310 -.57100 .0557 Uiso calc 1 . H
H510 -.05210 .67030 -.06100 .0329 Uiso calc 1 . H
H511 -.09700 .83350 .05550 .0322 Uiso calc 1 . H
H512 .00830 .95570 .16580 .0281 Uiso calc 1 . H
H513 .15780 .91490 .15990 .0513 Uiso calc 1 . H

loop_
_atom_site_aniso_label
_atom_site_aniso_U_11
_atom_site_aniso_U_22
_atom_site_aniso_U_33
_atom_site_aniso_U_12
_atom_site_aniso_U_13
_atom_site_aniso_U_23
S1 .0185(2) .0169(2) .0167(2) -.0010(2) .0043(2) -.0029(2)
O61 .0202(7) .0121(7) .0195(7) -.0011(6) .0059(5) -.0020(6)
O91 .0206(7) .0186(8) .0187(7) -.0015(6) .0057(5) -.0028(6)
O81 .0184(7) .0190(8) .0232(7) .0033(6) .0045(6) -.0029(6)
O71 .0235(7) .0150(8) .0190(7) -.0021(6) .0025(6) -.0024(6)
O32 .0303(9) .0445(13) .0222(8) .0119(9) .0031(7) -.0102(8)
N3 .0213(8) .0190(9) .0213(8) .0042(7) .0061(7) .0007(7)
O62 .0404(10) .0177(9) .0468(11) -.0004(8) .0263(9) -.0051(8)
O51 .0596(13) .0159(8) .0215(8) .0051(9) .0105(8) -.0011(7)
O82 .0361(10) .0198(10) .0520(13) .0022(8) .0052(9) -.0055(9)
O55 .0359(10) .0165(9) .0354(10) .0035(7) .0016(8) .0030(7)
N2 .0182(8) .0146(8) .0228(8) .0001(7) .0023(7) .0014(7)
O92 .0318(9) .0303(10) .0229(8) -.0008(8) .0045(7) -.0093(8)
N5 .0382(11) .0132(9) .0197(9) .0052(8) .0073(8) .0016(7)
O31 .0182(7) .0223(9) .0362(9) .0043(7) .0052(6) -.0043(8)
O72 .0394(10) .0204(9) .0277(9) .0034(8) .0086(7) -.0061(7)
C7 .0182(8) .0128(10) .0143(8) -.0001(7) .0026(7) -.0004(7)
C5 .0169(9) .0138(9) .0160(8) .0006(7) .0047(7) -.0006(7)
C24 .0200(10) .0245(12) .0228(10) .0038(9) .0050(8) .0032(9)
O101 .0374(10) .0342(12) .0380(10) .0142(9) .0081(8) .0150(9)
C4 .0142(8) .0156(9) .0148(8) .0013(7) .0034(7) .0004(7)
C9 .0190(9) .0238(12) .0148(8) .0013(8) .0029(7) -.0006(8)
C51 .0211(9) .0143(10) .0178(9) .0024(8) .0038(7) .0019(8)
C58 .0183(9) .0149(10) .0178(9) -.0010(7) .0059(7) .0037(8)
C2 .0181(8) .0128(9) .0185(8) .0022(8) .0033(7) .0018(8)
C3 .0166(9) .0170(10) .0181(9) .0024(7) .0040(7) .0000(8)
C8 .0180(9) .0168(10) .0168(9) .0022(8) .0042(7) .0004(8)
C71 .0299(11) .0152(10) .0228(10) .0002(9) -.0023(9) -.0035(8)
C6 .0164(8) .0123(10) .0152(8) -.0012(7) .0027(6) -.0016(7)
C81 .0262(11) .0206(11) .0244(10) .0081(9) -.0003(8) -.0046(9)
C53 .0341(12) .0173(11) .0283(11) -.0008(10) -.0006(9) .0003(10)
C54 .0384(14) .0149(11) .0312(13) -.0007(10) .0023(10) -.0010(10)
C55 .0346(13) .0149(11) .0267(12) .0016(9) .0071(10) .0032(9)
C91 .0261(10) .0200(10) .0172(9) .0014(9) .0063(8) .0000(8)
O102 .0396(12) .0594(18) .0669(17) .0214(13) .0043(12) -.0016(15)
C61 .0257(10) .0139(10) .0188(9) .0017(8) .0052(8) -.0006(8)
C52 .0333(12) .0140(10) .0198(10) .0024(9) .0063(9) .0024(8)
C25 .0333(13) .0218(12) .0321(12) .0062(10) .0090(10) .0052(10)
C511 .0187(10) .0389(16) .0365(13) .0026(10) .0083(9) .0036(12)
C59 .0222(10) .0279(13) .0282(11) -.0056(10) .0078(9) -.0070(10)
C56 .0476(15) .0198(12) .0318(12) -.0026(13) -.0091(11) .0012(12)
C10 .0279(12) .0363(15) .0222(11) .0092(11) -.0016(9) .0027(11)
C551 .0307(12) .0294(14) .0322(12) .0064(11) .0093(10) .0070(11)
C22 .0260(11) .0217(11) .0318(12) -.0054(9) .0121(9) -.0009(10)
C23 .0193(9) .0169(11) .0249(10) -.0010(8) -.0018(8) -.0010(8)
C57 .0493(17) .0155(12) .0299(13) -.0010(11) -.0079(12) -.0010(10)
C62 .0441(15) .0210(13) .0426(15) -.0100(11) .0217(12) -.0131(12)
C29 .0223(10) .0463(16) .0277(11) .0035(12) .0007(8) .0014(13)
C513 .0211(9) .0202(12) .0236(10) .0011(9) .0054(8) -.0009(9)
C26 .0513(17) .0328(16) .0413(15) .0198(14) .0243(13) .0162(13)
C512 .0258(11) .0251(12) .0341(12) .0058(10) .0125(9) .0016(10)
C92 .0252(11) .0437(16) .0336(13) -.0032(12) .0114(10) -.0137(12)
C510 .0202(11) .0419(17) .0343(13) -.0068(11) .0034(9) -.0048(12)
C72 .0509(17) .0169(12) .0405(15) -.0040(12) .0083(13) -.0014(11)
C28 .0259(13) .077(3) .0311(14) .0163(16) .0007(10) .0110(16)
C27 .0432(16) .063(2) .0332(14) .0293(17) .0168(12) .0227(15)
C101 .0427(16) .0455(18) .0304(13) .0228(15) -.0031(12) .0048(13)
C82 .0274(12) .0375(17) .0553(17) .0082(12) .0113(12) -.0182(15)
C102 .057(2) .039(2) .066(2) .0160(18) .0011(19) .0130(18)

loop_
_atom_type_symbol
_atom_type_description
_atom_type_scat_dispersion_real
_atom_type_scat_dispersion_imag
_atom_type_scat_source
S Sulphur 0.110 0.124 'IT.4  Tab.2.2A 2.3.1'
O Oxygen 0.008 0.006 'IT.4  Tab.2.2A 2.3.1'
N Nitrogen 0.004 0.003 'IT.4  Tab.2.2A 2.3.1'
C Carbon 0.002 0.002 'IT.4  Tab.2.2A 2.3.1'
H Hydrogen 0.000 0.000 'IT.4  Tab.2.2C      '

loop_
_geom_angle_atom_site_label_1
_geom_angle_atom_site_label_2
_geom_angle_atom_site_label_3
_geom_angle
_geom_angle_publ_flag
C5 S1 C2 92.40(10) yes
C6 O61 C61 118.0(2) no
C9 O91 C91 118.3(2) no
C8 O81 C81 116.5(2) no
C7 O71 C71 118.6(2) no
O32 N3 O31 121.0(2) yes
O32 N3 C3 117.9(2) yes
O31 N3 C3 121.0(2) yes
C55 O55 C551 115.6(2) no
C2 N2 C22 122.7(2) yes
C2 N2 C23 121.1(2) yes
C22 N2 C23 116.1(2) yes
C51 N5 C52 122.3(2) yes
O71 C7 C8 110.9(2) no
O71 C7 C6 104.1(2) no
C8 C7 C6 113.8(2) no
S1 C5 C4 104.80(10) yes
S1 C5 C51 109.8(2) no
S1 C5 C58 111.6(2) no
C4 C5 C51 106.8(2) no
C4 C5 C58 115.3(2) no
C51 C5 C58 108.4(2) no
C25 C24 C23 121.6(2) no
C25 C24 C29 119.7(3) no
C23 C24 C29 118.7(2) no
C10 O101 C101 117.2(3) no
C5 C4 C3 104.1(2) no
C5 C4 C6 116.3(2) no
C3 C4 C6 114.8(2) no
O91 C9 C8 101.7(2) no
O91 C9 C10 111.6(2) no
C8 C9 C10 115.7(2) no
O51 C51 N5 123.2(2) yes
O51 C51 C5 121.0(2) no
N5 C51 C5 115.8(2) yes
C5 C58 C59 118.0(2) no
C5 C58 C513 123.2(2) no
C59 C58 C513 118.8(2) no
S1 C2 N2 118.4(2) yes
S1 C2 C3 110.9(2) yes
N2 C2 C3 130.6(2) yes
N3 C3 C4 119.3(2) yes
N3 C3 C2 124.1(2) yes
C4 C3 C2 115.7(2) no
O81 C8 C7 109.7(2) no
O81 C8 C9 109.8(2) no
C7 C8 C9 110.6(2) no
O71 C71 O72 123.7(2) no
O71 C71 C72 110.2(2) no
O72 C71 C72 126.1(3) no
O61 C6 C7 106.2(2) no
O61 C6 C4 111.1(2) no
C7 C6 C4 110.3(2) no
O81 C81 O82 123.3(3) no
O81 C81 C82 110.2(2) no
O82 C81 C82 126.4(3) no
C54 C53 C52 120.0(3) no
C53 C54 C55 120.3(3) no
O55 C55 C54 116.6(2) no
O55 C55 C56 123.5(3) no
C54 C55 C56 119.9(3) no
O91 C91 O92 124.6(2) no
O91 C91 C92 109.2(2) no
O92 C91 C92 126.3(2) no
O61 C61 O62 123.6(2) no
O61 C61 C62 111.0(2) no
O62 C61 C62 125.5(2) no
N5 C52 C53 122.7(2) yes
N5 C52 C57 118.0(2) yes
C53 C52 C57 119.3(2) no
C24 C25 C26 120.1(3) no
C512 C511 C510 120.1(3) no
C58 C59 C510 121.0(2) no
C55 C56 C57 119.3(3) no
O101 C10 C9 109.6(2) no
N2 C23 C24 114.0(2) yes
C52 C57 C56 121.1(3) no
C24 C29 C28 119.1(2) no
C58 C513 C512 120.5(2) no
C25 C26 C27 120.1(3) no
C511 C512 C513 120.2(2) no
C511 C510 C59 119.5(3) no
C29 C28 C27 121.0(4) no
C26 C27 C28 120.0(3) no
O101 C101 O102 122.6(3) no
O101 C101 C102 110.5(3) no
O102 C101 C102 126.9(4) no

loop_
_geom_bond_atom_site_label_1
_geom_bond_atom_site_label_2
_geom_bond_site_symmetry_1
_geom_bond_site_symmetry_2
_geom_bond_distance
_geom_bond_publ_flag
S1 C5 . . 1.841(2) yes
S1 C2 . . 1.765(2) yes
O61 C6 . . 1.438(3) no
O61 C61 . . 1.358(3) no
O91 C9 . . 1.449(3) no
O91 C91 . . 1.344(3) no
O81 C8 . . 1.437(3) no
O81 C81 . . 1.372(3) no
O71 C7 . . 1.448(3) no
O71 C71 . . 1.364(3) no
O32 N3 . . 1.251(3) yes
N3 O31 . . 1.253(3) yes
N3 C3 . . 1.392(3) yes
O62 C61 . . 1.199(3) no
O51 C51 . . 1.218(3) no
O82 C81 . . 1.195(3) no
O55 C55 . . 1.371(3) no
O55 C551 . . 1.437(3) no
N2 C2 . . 1.336(3) yes
N2 C22 . . 1.463(3) yes
N2 C23 . . 1.464(3) yes
O92 C91 . . 1.202(3) no
N5 C51 . . 1.359(3) yes
N5 C52 . . 1.430(3) yes
O72 C71 . . 1.204(3) no
C7 C8 . . 1.526(3) no
C7 C6 . . 1.537(3) no
C5 C4 . . 1.564(3) no
C5 C51 . . 1.569(3) no
C5 C58 . . 1.525(3) no
C24 C25 . . 1.394(4) no
C24 C23 . . 1.508(3) no
C24 C29 . . 1.404(3) no
O101 C10 . . 1.449(4) no
O101 C101 . . 1.340(4) no
C4 C3 . . 1.502(3) no
C4 C6 . . 1.546(3) no
C9 C8 . . 1.536(3) no
C9 C10 . . 1.509(3) no
C58 C59 . . 1.395(3) no
C58 C513 . . 1.386(3) no
C2 C3 . . 1.394(3) no
C71 C72 . . 1.497(4) no
C81 C82 . . 1.495(4) no
C53 C54 . . 1.394(4) no
C53 C52 . . 1.388(4) no
C54 C55 . . 1.390(4) no
C55 C56 . . 1.391(4) no
C91 C92 . . 1.491(4) no
O102 C101 . . 1.203(5) no
C61 C62 . . 1.482(4) no
C52 C57 . . 1.390(4) no
C25 C26 . . 1.395(4) no
C511 C512 . . 1.385(4) no
C511 C510 . . 1.387(5) no
C59 C510 . . 1.394(4) no
C56 C57 . . 1.391(4) no
C29 C28 . . 1.401(5) no
C513 C512 . . 1.395(4) no
C26 C27 . . 1.390(5) no
C28 C27 . . 1.370(6) no
C101 C102 . . 1.487(6) no

loop_
_geom_hbond_atom_site_label_D
_geom_hbond_atom_site_label_H
_geom_hbond_atom_site_label_A
_geom_hbond_site_symmetry_A
_geom_hbond_distance_DH
_geom_hbond_distance_HA
_geom_hbond_distance_DA
_geom_hbond_angle_DHA
_geom_hbond_publ_flag
C4 H4 O71 . 1.00 2.16 2.797(3) 120 y
C4 H4 O51 . 1.00 2.32 2.717(3) 102 y
C8 H8 O82 . 1.00 2.23 2.687(3) 106 y
C6 H6 O62 . 1.00 2.32 2.709(3) 102 y
C10 H10A O102 . 1.00 2.26 2.665(4) 102 y
C7 H7 O32 . 1.00 2.42 3.089(3) 124 y
C9 H9 O72 . 1.02 2.70 3.157(3) 107 y
C22 H22A O31 . 1.02 1.80 2.677(4) 142 y
C53 H53 O51 . 1.01 2.66 2.956(3) 97 y
C513 H513 O62 . 1.00 2.96 3.050(3) 86 y
N5 H5 O92 1_556 1.00 2.00 2.969(3) 162 y
C9 H9 O102 2_544 1.02 2.38 3.297(4) 150 y
C23 H23A O31 2_655 1.00 2.44 3.233(3) 136 y
C23 H23B O55 1_565 1.01 2.55 3.354(3) 137 y
C510 H510 O62 2_545 1.01 2.61 3.189(4) 117 y
